data_4060387
loop_
_publ_author_name
'Britovsek, George J. P.'
'Ugolotti, Juri'
'White, Andrew J. P.'

_publ_section_title
;
 From B(C6F5)3 to B(OC6F5)3: Synthesis of (C6F5)2BOC6F5 and C6F5B(OC6F5)2
 and Their Relative Lewis Acidity
;
_journal_coden_ASTM ORGND7
_journal_issue 7
_journal_name_full Organometallics
_journal_page_first 1685
_journal_page_last 1691
_journal_paper_doi 10.1021/om049091p
_journal_volume 24
_journal_year 2005
_chemical_formula_sum 'C18 B F15 O3'
_chemical_formula_weight 559.99
_space_group_IT_number 14
_symmetry_cell_setting monoclinic
_symmetry_space_group_name_Hall '-P 2ybc'
_symmetry_space_group_name_H-M 'P 1 21/c 1'
_cell_angle_alpha 90.00
_cell_angle_beta 93.620(19)
_cell_angle_gamma 90.00
_cell_formula_units_Z 4
_cell_length_a 16.611(5)
_cell_length_b 5.618(6)
_cell_length_c 20.090(7)
_cell_measurement_temperature 203(2)
_cell_volume 1871(2)
_diffrn_ambient_temperature 203(2)
_exptl_crystal_density_diffrn 1.988
_cod_depositor_comments
;
The following automatic conversions were performed:
'_symmetry_cell_setting' value 'Monoclinic' changed to 'monoclinic'
according to '/home/saulius/struct/CIF-dictionaries/cif_core.dic'
dictionary named 'cif_core.dic' version 2.4.1 from 2010-06-29.

Automatic conversion script
Id: cif_fix_enum 1527 2010-12-29 10:47:43Z saulius 

 Updated bibliographic information.

 Antanas Vaitkus,
 2019-10-02
;
_cod_original_sg_symbol_H-M 'P 21/c'
_cod_database_code 4060387

loop_
_symmetry_equiv_pos_as_xyz
'x, y, z'
'-x, y+1/2, -z+1/2'
'-x, -y, -z'
'x, -y-1/2, z-1/2'

loop_
_atom_site_label
_atom_site_type_symbol
_atom_site_fract_x
_atom_site_fract_y
_atom_site_fract_z
_atom_site_U_iso_or_equiv
_atom_site_adp_type
_atom_site_occupancy
_atom_site_symmetry_multiplicity
_atom_site_calc_flag
_atom_site_refinement_flags
_atom_site_disorder_assembly
_atom_site_disorder_group
B B 0.2415(5) 0.3793(16) -0.0097(4) 0.0406(18) Uani 1 1 d . . .
O1 O 0.3163(3) 0.4725(10) 0.0024(2) 0.0444(12) Uani 1 1 d . . .
O2 O 0.1934(3) 0.3502(10) 0.0427(2) 0.0430(12) Uani 1 1 d . . .
O3 O 0.2131(3) 0.3290(9) -0.0724(2) 0.0404(11) Uani 1 1 d . . .
C1 C 0.3698(4) 0.4974(14) -0.0474(3) 0.0379(15) Uani 1 1 d . . .
C2 C 0.3642(4) 0.6909(14) -0.0899(3) 0.0436(16) Uani 1 1 d . . .
F2 F 0.3051(3) 0.8469(10) -0.0877(3) 0.0721(15) Uani 1 1 d . . .
C3 C 0.4211(5) 0.7201(15) -0.1379(4) 0.053(2) Uani 1 1 d . . .
F3 F 0.4157(4) 0.9062(12) -0.1793(3) 0.0870(18) Uani 1 1 d . . .
C4 C 0.4824(5) 0.5620(18) -0.1408(4) 0.056(2) Uani 1 1 d . . .
F4 F 0.5385(3) 0.5874(13) -0.1865(3) 0.0844(19) Uani 1 1 d . . .
C5 C 0.4883(5) 0.3680(19) -0.0991(4) 0.061(2) Uani 1 1 d . . .
F5 F 0.5484(3) 0.2117(15) -0.1019(3) 0.100(2) Uani 1 1 d . . .
C6 C 0.4306(4) 0.3384(16) -0.0520(3) 0.0475(18) Uani 1 1 d . . .
F6 F 0.4365(3) 0.1537(11) -0.0112(3) 0.0774(16) Uani 1 1 d . . .
C7 C 0.2243(4) 0.3327(14) 0.1075(3) 0.0385(15) Uani 1 1 d . . .
C8 C 0.2022(4) 0.4922(14) 0.1541(4) 0.0460(17) Uani 1 1 d . . .
F8 F 0.1569(3) 0.6788(9) 0.1360(2) 0.0629(13) Uani 1 1 d . . .
C9 C 0.2258(5) 0.4600(17) 0.2207(4) 0.054(2) Uani 1 1 d . . .
F9 F 0.2037(4) 0.6169(12) 0.2669(2) 0.0790(17) Uani 1 1 d . . .
C10 C 0.2734(5) 0.2683(17) 0.2413(3) 0.0496(19) Uani 1 1 d . . .
F10 F 0.2954(3) 0.2355(12) 0.3050(2) 0.0719(16) Uani 1 1 d . . .
C11 C 0.2970(4) 0.1092(16) 0.1942(4) 0.0488(18) Uani 1 1 d . . .
F11 F 0.3427(3) -0.0791(10) 0.2125(2) 0.0655(14) Uani 1 1 d . . .
C12 C 0.2717(4) 0.1413(15) 0.1275(3) 0.0457(18) Uani 1 1 d . . .
F12 F 0.2940(3) -0.0187(10) 0.0822(2) 0.0587(12) Uani 1 1 d . . .
C13 C 0.1423(4) 0.2217(14) -0.0904(3) 0.0380(15) Uani 1 1 d . . .
C14 C 0.0950(4) 0.3107(14) -0.1437(3) 0.0409(16) Uani 1 1 d . . .
F14 F 0.1189(2) 0.5153(8) -0.1718(2) 0.0497(11) Uani 1 1 d . . .
C15 C 0.0238(4) 0.2085(14) -0.1663(3) 0.0427(16) Uani 1 1 d . . .
F15 F -0.0196(3) 0.3027(10) -0.2173(2) 0.0606(13) Uani 1 1 d . . .
C16 C -0.0008(4) -0.0017(15) -0.1377(4) 0.0473(17) Uani 1 1 d . . .
F16 F -0.0695(3) -0.1059(10) -0.1601(3) 0.0638(13) Uani 1 1 d . . .
C17 C 0.0446(4) -0.0958(13) -0.0843(4) 0.0458(17) Uani 1 1 d . . .
F17 F 0.0206(3) -0.3003(9) -0.0567(3) 0.0710(14) Uani 1 1 d . . .
C18 C 0.1157(4) 0.0084(14) -0.0628(3) 0.0418(16) Uani 1 1 d . . .
F18 F 0.1610(3) -0.0994(9) -0.0132(2) 0.0587(12) Uani 1 1 d . . .

loop_
_atom_site_aniso_label
_atom_site_aniso_U_11
_atom_site_aniso_U_22
_atom_site_aniso_U_33
_atom_site_aniso_U_23
_atom_site_aniso_U_13
_atom_site_aniso_U_12
B 0.042(4) 0.051(5) 0.030(4) 0.009(3) 0.009(3) 0.016(4)
O1 0.039(2) 0.064(3) 0.031(2) 0.000(2) 0.0097(18) -0.006(2)
O2 0.035(2) 0.060(3) 0.034(2) -0.001(2) 0.0083(18) 0.002(2)
O3 0.036(2) 0.055(3) 0.030(2) 0.001(2) 0.0067(17) -0.004(2)
C1 0.031(3) 0.055(4) 0.028(3) -0.011(3) 0.002(2) -0.006(3)
C2 0.040(3) 0.050(4) 0.042(3) 0.004(3) 0.015(3) 0.008(3)
F2 0.081(3) 0.070(3) 0.068(3) 0.021(3) 0.030(3) 0.031(3)
C3 0.067(5) 0.051(4) 0.043(4) 0.005(4) 0.021(4) -0.009(4)
F3 0.108(5) 0.080(4) 0.077(4) 0.017(3) 0.041(3) -0.001(4)
C4 0.046(4) 0.073(6) 0.052(4) -0.020(4) 0.025(3) -0.009(4)
F4 0.070(3) 0.118(5) 0.070(3) -0.011(3) 0.044(3) -0.017(3)
C5 0.044(4) 0.078(6) 0.062(5) -0.008(5) 0.019(3) 0.008(4)
F5 0.063(3) 0.131(6) 0.110(5) 0.010(5) 0.030(3) 0.048(4)
C6 0.044(4) 0.063(5) 0.036(3) 0.000(4) 0.004(3) 0.011(4)
F6 0.078(3) 0.076(4) 0.079(3) 0.023(3) 0.011(3) 0.029(3)
C7 0.037(3) 0.048(4) 0.032(3) -0.007(3) 0.007(2) -0.009(3)
C8 0.047(4) 0.047(4) 0.046(4) -0.002(4) 0.021(3) -0.007(4)
F8 0.072(3) 0.056(3) 0.063(3) -0.001(2) 0.021(2) 0.014(3)
C9 0.058(4) 0.070(5) 0.036(3) -0.014(4) 0.024(3) -0.004(4)
F9 0.096(4) 0.094(4) 0.049(3) -0.030(3) 0.018(3) 0.001(3)
C10 0.052(4) 0.074(5) 0.024(3) -0.008(4) 0.006(3) -0.012(4)
F10 0.084(3) 0.102(4) 0.030(2) 0.003(3) 0.004(2) -0.010(3)
C11 0.041(4) 0.063(5) 0.042(4) 0.009(4) 0.002(3) 0.002(4)
F11 0.071(3) 0.075(3) 0.050(2) 0.014(3) 0.004(2) 0.017(3)
C12 0.043(4) 0.066(5) 0.029(3) -0.016(3) 0.014(3) 0.004(4)
F12 0.063(3) 0.069(3) 0.044(2) -0.012(2) 0.0041(19) 0.018(3)
C13 0.031(3) 0.050(4) 0.034(3) 0.002(3) 0.010(2) 0.006(3)
C14 0.043(4) 0.046(4) 0.034(3) -0.005(3) 0.010(3) 0.002(3)
F14 0.049(2) 0.049(2) 0.051(2) 0.011(2) 0.0008(18) -0.009(2)
C15 0.040(3) 0.050(4) 0.038(3) -0.008(3) 0.006(3) 0.000(3)
F15 0.046(2) 0.083(3) 0.051(2) -0.001(3) -0.0066(19) -0.004(2)
C16 0.039(3) 0.048(4) 0.056(4) -0.011(4) 0.013(3) -0.006(3)
F16 0.044(2) 0.070(3) 0.078(3) -0.017(3) 0.010(2) -0.021(2)
C17 0.049(4) 0.033(3) 0.057(4) 0.000(3) 0.016(3) -0.004(3)
F17 0.076(3) 0.046(3) 0.093(4) 0.009(3) 0.025(3) -0.014(3)
C18 0.047(4) 0.042(4) 0.038(3) 0.005(3) 0.013(3) 0.010(3)
F18 0.060(3) 0.056(3) 0.060(3) 0.019(2) 0.007(2) 0.006(2)

loop_
_geom_bond_atom_site_label_1
_geom_bond_atom_site_label_2
_geom_bond_distance
_geom_bond_site_symmetry_2
_geom_bond_publ_flag
B O3 1.346(9) . ?
B O1 1.357(10) . ?
B O2 1.371(9) . ?
O1 C1 1.386(7) . ?
O2 C7 1.372(8) . ?
O3 C13 1.350(8) . ?
C1 C6 1.355(11) . ?
C1 C2 1.381(11) . ?
C2 F2 1.319(9) . ?
C2 C3 1.402(10) . ?
C3 F3 1.336(10) . ?
C3 C4 1.355(13) . ?
C4 F4 1.356(8) . ?
C4 C5 1.375(14) . ?
C5 F5 1.334(11) . ?
C5 C6 1.398(11) . ?
C6 F6 1.322(10) . ?
C7 C8 1.363(10) . ?
C7 C12 1.378(11) . ?
C8 F8 1.328(9) . ?
C8 C9 1.382(11) . ?
C9 F9 1.347(9) . ?
C9 C10 1.384(13) . ?
C10 F10 1.320(8) . ?
C10 C11 1.376(11) . ?
C11 F11 1.340(10) . ?
C11 C12 1.391(10) . ?
C12 F12 1.347(8) . ?
C13 C14 1.381(10) . ?
C13 C18 1.404(11) . ?
C14 F14 1.351(9) . ?
C14 C15 1.367(10) . ?
C15 F15 1.326(9) . ?
C15 C16 1.385(12) . ?
C16 F16 1.336(9) . ?
C16 C17 1.377(11) . ?
C17 F17 1.347(9) . ?
C17 C18 1.364(11) . ?
C18 F18 1.353(8) . ?

loop_
_cod_related_entry_id
_cod_related_entry_database
_cod_related_entry_code
1 ChemSpider 11178411
